data_9003998
loop_
_publ_author_name
'Kabatko, K. A.'
'Burns, P. C.'

_publ_section_title
;
 A novel arrangement of silicate tetrahedra in the uranyl silicate sheet of
 oursinite, (Co0.8Mg0.2)[(UO2)(SiO3OH)]2(H2O)6
;
_journal_name_full 'American Mineralogist'
_journal_page_first 333
_journal_page_last 336
_journal_paper_doi 10.2138/am.2006.1613
_journal_volume 91
_journal_year 2006
_chemical_formula_sum 'Co0.8 H14 Mg0.2 O18 Si2 U2'
_chemical_name_mineral Oursinite
_space_group_IT_number 64
_space_group_name_Hall '-C 2ac 2'
_space_group_name_H-M_alt 'C m c e'
_symmetry_space_group_name_Hall '-C 2ac 2'
_symmetry_space_group_name_H-M 'C m c e'
_cell_angle_alpha 90
_cell_angle_beta 90
_cell_angle_gamma 90
_cell_formula_units_Z 4
_cell_length_a 7.0494
_cell_length_b 17.550
_cell_length_c 12.734
_cell_volume 1575.412
_database_code_amcsd 0004122
_exptl_crystal_density_diffrn 3.737
_cod_original_sg_symbol_H-M 'C m c a'
_cod_original_formula_sum '(Co.8 Mg.2) U2 Si2 O18 H14'
_cod_database_code 9003998

loop_
_symmetry_equiv_pos_as_xyz
x,y,z
1/2+x,1/2+y,z
x,1/2-y,1/2+z
1/2+x,-y,1/2+z
-x,1/2+y,1/2-z
1/2-x,+y,1/2-z
-x,y,z
1/2-x,1/2+y,z
x,-y,-z
1/2+x,1/2-y,-z
x,1/2+y,1/2-z
1/2+x,+y,1/2-z
-x,1/2-y,1/2+z
1/2-x,-y,1/2+z
-x,-y,-z
1/2-x,1/2-y,-z

loop_
_atom_site_aniso_label
_atom_site_aniso_U_11
_atom_site_aniso_U_22
_atom_site_aniso_U_33
_atom_site_aniso_U_12
_atom_site_aniso_U_13
_atom_site_aniso_U_23
Co 0.02420 0.01860 0.02250 0.00000 0.00000 -0.00140
Mg 0.02420 0.01860 0.02250 0.00000 0.00000 -0.00140
U 0.00754 0.01770 0.01106 0.00000 0.00000 0.00070
Si 0.01310 0.01980 0.00910 0.00000 0.00000 0.00170
O1 0.02000 0.01500 0.03400 0.00000 0.00000 -0.00100
O2 0.03000 0.02300 0.01400 0.00000 0.00000 -0.00200
O3 0.01900 0.02200 0.01200 0.00000 0.00000 -0.00100
O4 0.00900 0.03500 0.01300 -0.00100 0.00100 0.00300
O-h5 0.03400 0.01700 0.01700 0.00000 0.00000 -0.00300
Ow6 0.05200 0.03600 0.06200 0.00100 -0.02900 -0.01300
Ow7 0.05000 0.02600 0.03100 0.00000 0.00000 0.00200

loop_
_atom_site_label
_atom_site_fract_x
_atom_site_fract_y
_atom_site_fract_z
_atom_site_occupancy
_atom_site_U_iso_or_equiv
_atom_site_type_symbol
_atom_site_attached_hydrogens
Co 0.00000 0.50000 0.00000 0.80000 0.02180 Co 0
Mg 0.00000 0.50000 0.00000 0.20000 0.02180 Mg 0
U 0.00000 0.20567 0.18049 1.00000 0.01210 U 0
Si 0.00000 0.29910 -0.07160 1.00000 0.01400 Si 0
O1 0.00000 0.10350 0.16850 1.00000 0.02300 O 0
O2 0.00000 0.30820 0.19440 1.00000 0.02200 O 0
O3 0.00000 0.22610 0.00600 1.00000 0.01770 O 0
O4 0.17560 0.30030 -0.15380 1.00000 0.01880 O 0
O-h5 0.00000 0.37790 0.00160 1.00000 0.02200 O 0
Ow6 0.20060 0.49790 0.11770 1.00000 0.05000 O 0
Ow7 0.50000 0.39980 0.12120 1.00000 0.03600 O 0
H1 0.00000 0.38200 0.07600 1.00000 0.05000 H 0
H2 0.27500 0.48300 0.06200 1.00000 0.05000 H 0
H3 0.23100 0.54900 0.13600 1.00000 0.05000 H 0
H4 0.50000 0.36900 0.18300 1.00000 0.05000 H 0
H5 0.50000 0.37700 0.05300 1.00000 0.05000 H 0

loop_
_cod_changelog_entry_id
_cod_changelog_entry_author
_cod_changelog_entry_date
_cod_changelog_entry_text
1
;cod-tools version 3.8.0
Id: cif_guess_AMCSD_atom_types 9581 2023-05-17 12:35:41Z saulius
;
2023-05-18T08:40:41+03:00
;Derived atom types and hydrogen counts
from atom names that follow the AMCSD naming convention
(Wat == water, O-H == hydroxyl).
;
2
;cod-tools version 3.10.1
Id: cif_fix_AMCSD_aniso_labels 10200 2024-08-01 14:09:44Z saulius
;
2024-08-02T12:20:27+03:00
;Changed the following '_atom_site_aniso_label' values:
'Oh5' -> 'O-h5'
;
